data_4510960
loop_
_publ_author_name
'Di Nicola, Corrado'
'Garau, Federica'
'Gazzano, Massimo'
'Monari, Magda'
'Pandolfo, Luciano'
'Pettinari, Claudio'
'Pettinari, Riccardo'

_publ_section_title
;
 Reactions of a Coordination Polymer Based on the Triangular Cluster
 [Cu3(\m3-OH)(\m-pz)3]2+with Strong Acids. Crystal Structure and
 Supramolecular Assemblies of New Mono-, Tri-, and Hexanuclear Complexes
 and Coordination Polymers
;
_journal_issue 7
_journal_name_full 'Crystal Growth &amp; Design'
_journal_page_first 3120
_journal_paper_doi 10.1021/cg1002397
_journal_volume 10
_journal_year 2010
_chemical_formula_sum 'C12 H16 Cl2 Cu N8 O8'
_chemical_formula_weight 534.77
_chemical_name_systematic
;
 ?
;
_space_group_IT_number 15
_symmetry_cell_setting monoclinic
_symmetry_space_group_name_Hall '-C 2yc'
_symmetry_space_group_name_H-M 'C 1 2/c 1'
_atom_sites_solution_hydrogens geom
_atom_sites_solution_primary direct
_atom_sites_solution_secondary difmap
_audit_creation_method SHELXL-97
_cell_angle_alpha 90.00
_cell_angle_beta 115.5110(10)
_cell_angle_gamma 90.00
_cell_formula_units_Z 4
_cell_length_a 14.5214(9)
_cell_length_b 9.9579(6)
_cell_length_c 15.8528(13)
_cell_measurement_temperature 293(2)
_cell_volume 2068.9(2)
_computing_cell_refinement SMART
_computing_data_collection SMART
_computing_data_reduction SAINT+
_computing_molecular_graphics 'SCHAKAL99 (Keller 1999)'
_computing_publication_material 'SHELXL-97 (Sheldrick, 1997)'
_computing_structure_refinement 'SHELXL-97 (Sheldrick, 1997)'
_computing_structure_solution 'SIR-97 (Giacovazzo, 1997)'
_diffrn_ambient_temperature 293(2)
_diffrn_measured_fraction_theta_full 0.972
_diffrn_measured_fraction_theta_max 0.972
_diffrn_measurement_device_type 'Bruker SMART Apex II CCD'
_diffrn_measurement_method 'phi and omega scans'
_diffrn_radiation_monochromator graphite
_diffrn_radiation_source 'fine-focus sealed tube'
_diffrn_radiation_type MoK\a
_diffrn_radiation_wavelength 0.71073
_diffrn_reflns_av_R_equivalents 0.0162
_diffrn_reflns_av_sigmaI/netI 0.0139
_diffrn_reflns_limit_h_max 18
_diffrn_reflns_limit_h_min -18
_diffrn_reflns_limit_k_max 13
_diffrn_reflns_limit_k_min -13
_diffrn_reflns_limit_l_max 20
_diffrn_reflns_limit_l_min -20
_diffrn_reflns_number 8693
_diffrn_reflns_theta_full 28.00
_diffrn_reflns_theta_max 28.00
_diffrn_reflns_theta_min 2.57
_exptl_absorpt_coefficient_mu 1.373
_exptl_absorpt_correction_T_max 0.825
_exptl_absorpt_correction_T_min 0.610
_exptl_absorpt_correction_type empirical
_exptl_absorpt_process_details SADABS
_exptl_crystal_colour dark-blue
_exptl_crystal_density_diffrn 1.717
_exptl_crystal_density_method 'not measured'
_exptl_crystal_description block
_exptl_crystal_F_000 1084
_exptl_crystal_size_max 0.35
_exptl_crystal_size_mid 0.35
_exptl_crystal_size_min 0.15
_refine_diff_density_max 0.404
_refine_diff_density_min -0.376
_refine_diff_density_rms 0.076
_refine_ls_extinction_coef 0.0052(5)
_refine_ls_extinction_expression Fc^*^=kFc[1+0.001xFc^2^\l^3^/sin(2\q)]^-1/4^
_refine_ls_extinction_method SHELXL
_refine_ls_goodness_of_fit_ref 1.080
_refine_ls_hydrogen_treatment constr
_refine_ls_matrix_type full
_refine_ls_number_parameters 143
_refine_ls_number_reflns 2432
_refine_ls_number_restraints 0
_refine_ls_restrained_S_all 1.080
_refine_ls_R_factor_all 0.0354
_refine_ls_R_factor_gt 0.0325
_refine_ls_shift/su_max 0.000
_refine_ls_shift/su_mean 0.000
_refine_ls_structure_factor_coef Fsqd
_refine_ls_weighting_details 'calc w=1/[\s^2^(Fo^2^)+(0.0544P)^2^+1.1944P] where P=(Fo^2^+2Fc^2^)/3'
_refine_ls_weighting_scheme calc
_refine_ls_wR_factor_gt 0.0892
_refine_ls_wR_factor_ref 0.0909
_reflns_number_gt 2196
_reflns_number_total 2432
_reflns_threshold_expression >2\s(I)
_cod_data_source_file Compd-4m.cif
_cod_data_source_block cmpd-4m
_cod_depositor_comments
;
The following automatic conversions were performed:

'_symmetry_cell_setting' value 'Monoclinic' changed to 'monoclinic'
according to
/usr/data/users/saulius/automatic-downloads/retrospective/ACS/lib/dictionaries/cif_core.dic
dictionary named 'cif_core.dic' version 2.4.2 from 2011-04-26.

Automatic conversion script
Id: cif_fix_values 2281 2013-09-26 08:29:07Z andrius 
;
_cod_original_sg_symbol_H-M C2/c
_cod_database_code 4510960

loop_
_symmetry_equiv_pos_as_xyz
'x, y, z'
'-x, y, -z+1/2'
'x+1/2, y+1/2, z'
'-x+1/2, y+1/2, -z+1/2'
'-x, -y, -z'
'x, -y, z-1/2'
'-x+1/2, -y+1/2, -z'
'x+1/2, -y+1/2, z-1/2'

loop_
_atom_site_label
_atom_site_type_symbol
_atom_site_fract_x
_atom_site_fract_y
_atom_site_fract_z
_atom_site_U_iso_or_equiv
_atom_site_adp_type
_atom_site_occupancy
_atom_site_symmetry_multiplicity
_atom_site_calc_flag
_atom_site_refinement_flags
Cu Cu 0.0000 0.0000 0.0000 0.03721(13) Uani 1 2 d S
Cl1 Cl -0.09156(3) -0.31845(5) 0.06305(3) 0.04572(15) Uani 1 1 d .
N1 N -0.06497(12) 0.11252(16) 0.06024(11) 0.0433(3) Uani 1 1 d .
C2 C -0.1098(2) 0.0778(2) 0.11186(17) 0.0607(6) Uani 1 1 d .
H2 H -0.1183 -0.0099 0.1273 0.073 Uiso 1 1 calc R
C3 C -0.1424(3) 0.1898(3) 0.1402(2) 0.0819(9) Uani 1 1 d .
H3 H -0.1762 0.1923 0.1784 0.098 Uiso 1 1 calc R
N2 N -0.07166(19) 0.24665(19) 0.05519(17) 0.0728(6) Uani 1 1 d .
H2N H -0.0485 0.2955 0.0239 0.087 Uiso 1 1 calc R
C4 C -0.1175(3) 0.2938(3) 0.1034(3) 0.0956(11) Uani 1 1 d .
H4 H -0.1302 0.3836 0.1105 0.115 Uiso 1 1 calc R
N4 N 0.21933(13) 0.0374(2) 0.14548(13) 0.0514(4) Uani 1 1 d .
H4N H 0.2294 0.0902 0.1073 0.062 Uiso 1 1 calc R
C9 C 0.14663(17) -0.0932(2) 0.20016(14) 0.0570(5) Uani 1 1 d .
H9 H 0.0987 -0.1475 0.2079 0.068 Uiso 1 1 calc R
C8 C 0.24872(19) -0.0753(3) 0.26937(15) 0.0643(6) Uani 1 1 d .
H8 H 0.2787 -0.1138 0.3285 0.077 Uiso 1 1 calc R
C7 C 0.29247(19) 0.0086(2) 0.23156(18) 0.0597(6) Uani 1 1 d .
H7 H 0.3592 0.0403 0.2588 0.072 Uiso 1 1 calc R
N3 N 0.12846(12) -0.02414(16) 0.12445(11) 0.0428(3) Uani 1 1 d .
O3 O -0.18285(13) -0.39472(19) 0.00885(13) 0.0749(5) Uani 1 1 d .
O2 O 0.00009(16) -0.3909(2) 0.08129(19) 0.1022(8) Uani 1 1 d .
O4 O -0.0918(2) -0.2794(3) 0.14651(14) 0.1150(9) Uani 1 1 d .
O1 O -0.09319(13) -0.19960(17) 0.01237(13) 0.0669(5) Uani 1 1 d .

loop_
_atom_site_aniso_label
_atom_site_aniso_U_11
_atom_site_aniso_U_22
_atom_site_aniso_U_33
_atom_site_aniso_U_23
_atom_site_aniso_U_13
_atom_site_aniso_U_12
Cu 0.03853(19) 0.0427(2) 0.03457(18) -0.00018(10) 0.01964(14) -0.00168(11)
Cl1 0.0449(3) 0.0465(3) 0.0432(2) 0.00920(17) 0.01645(19) -0.00642(17)
N1 0.0504(9) 0.0426(8) 0.0449(8) 0.0006(6) 0.0280(7) -0.0001(6)
C2 0.0884(16) 0.0453(11) 0.0756(15) 0.0003(10) 0.0611(14) -0.0042(10)
C3 0.121(2) 0.0636(15) 0.108(2) -0.0003(14) 0.093(2) 0.0076(15)
N2 0.0991(16) 0.0471(11) 0.1081(17) 0.0178(10) 0.0785(15) 0.0107(10)
C4 0.141(3) 0.0449(12) 0.155(3) 0.0035(16) 0.115(3) 0.0157(16)
N4 0.0437(9) 0.0587(9) 0.0526(10) 0.0023(8) 0.0214(8) -0.0075(8)
C9 0.0617(12) 0.0687(13) 0.0424(10) 0.0057(9) 0.0242(9) -0.0078(10)
C8 0.0669(14) 0.0811(16) 0.0379(10) 0.0024(10) 0.0160(10) 0.0084(12)
C7 0.0450(11) 0.0742(16) 0.0532(13) -0.0086(10) 0.0147(10) -0.0029(9)
N3 0.0419(8) 0.0495(8) 0.0401(8) -0.0001(6) 0.0204(7) -0.0038(6)
O3 0.0691(11) 0.0670(11) 0.0773(12) -0.0014(8) 0.0208(9) -0.0264(8)
O2 0.0712(12) 0.0886(15) 0.141(2) 0.0388(14) 0.0408(13) 0.0283(11)
O4 0.161(2) 0.143(2) 0.0566(11) -0.0119(13) 0.0622(13) -0.0365(19)
O1 0.0674(10) 0.0548(9) 0.0887(12) 0.0226(8) 0.0435(9) -0.0056(7)

loop_
_atom_type_symbol
_atom_type_description
_atom_type_scat_dispersion_real
_atom_type_scat_dispersion_imag
_atom_type_scat_source
C C 0.0033 0.0016 'International Tables Vol C Tables 4.2.6.8 and 6.1.1.4'
H H 0.0000 0.0000 'International Tables Vol C Tables 4.2.6.8 and 6.1.1.4'
N N 0.0061 0.0033 'International Tables Vol C Tables 4.2.6.8 and 6.1.1.4'
O O 0.0106 0.0060 'International Tables Vol C Tables 4.2.6.8 and 6.1.1.4'
Cl Cl 0.1484 0.1585 'International Tables Vol C Tables 4.2.6.8 and 6.1.1.4'
Cu Cu 0.3201 1.2651 'International Tables Vol C Tables 4.2.6.8 and 6.1.1.4'

loop_
_geom_angle_atom_site_label_1
_geom_angle_atom_site_label_2
_geom_angle_atom_site_label_3
_geom_angle
_geom_angle_site_symmetry_1
_geom_angle_site_symmetry_3
N1 Cu N1 180.00(7) 5 .
N1 Cu N3 91.57(7) 5 5
N1 Cu N3 88.43(7) . 5
N1 Cu N3 88.43(7) 5 .
N1 Cu N3 91.57(7) . .
N3 Cu N3 180.00(17) 5 .
O4 Cl1 O1 107.47(15) . .
O4 Cl1 O2 109.57(19) . .
O1 Cl1 O2 108.74(12) . .
O4 Cl1 O3 109.69(15) . .
O1 Cl1 O3 108.23(11) . .
O2 Cl1 O3 112.97(14) . .
C2 N1 N2 105.14(17) . .
C2 N1 Cu 129.45(14) . .
N2 N1 Cu 125.42(13) . .
N1 C2 C3 109.3(2) . .
C4 C3 C2 107.3(2) . .
C4 N2 N1 111.59(19) . .
N2 C4 C3 106.6(2) . .
C7 N4 N3 114.17(18) . .
N3 C9 C8 111.9(2) . .
C7 C8 C9 105.7(2) . .
C8 C7 N4 105.5(2) . .
C9 N3 N4 102.78(17) . .
C9 N3 Cu 132.88(15) . .
N4 N3 Cu 124.33(13) . .

loop_
_geom_bond_atom_site_label_1
_geom_bond_atom_site_label_2
_geom_bond_distance
_geom_bond_site_symmetry_2
Cu N1 1.9580(15) 5
Cu N1 1.9580(15) .
Cu N3 2.0639(16) 5
Cu N3 2.0639(16) .
Cl1 O4 1.381(2) .
Cl1 O1 1.4249(15) .
Cl1 O2 1.430(2) .
Cl1 O3 1.4461(16) .
N1 C2 1.293(2) .
N1 N2 1.339(2) .
C2 C3 1.362(3) .
C3 C4 1.313(4) .
N2 C4 1.298(3) .
N4 C7 1.351(3) .
N4 N3 1.360(2) .
C9 N3 1.308(3) .
C9 C8 1.426(3) .
C8 C7 1.337(4) .
